data_1549060
loop_
_publ_author_name
'Nievergelt, Philipp P.'
'Babor, Martin'
'\<Cejka, Jan'
'Spingler, Bernhard'

_publ_section_title
;
 A high throughput screening method for the nano-crystallization of salts
 of organic cations.
;
_journal_issue 15
_journal_name_full 'Chemical science'
_journal_page_first 3716
_journal_page_last 3722
_journal_paper_doi 10.1039/c8sc00783g
_journal_volume 9
_journal_year 2018
_chemical_formula_moiety 'C24 H20 B, C7 H15 N2 O'
_chemical_formula_sum 'C31 H35 B N2 O'
_chemical_formula_weight 462.44
_space_group_IT_number 14
_space_group_name_Hall '-P 2yn'
_space_group_name_H-M_alt 'P 1 21/n 1'
_symmetry_cell_setting monoclinic
_symmetry_space_group_name_Hall '-P 2yn'
_symmetry_space_group_name_H-M 'P 1 21/n 1'
_atom_sites_solution_hydrogens difmap
_atom_sites_solution_primary other
_audit_update_record
;
2017-12-07 deposited with the CCDC.
2018-03-06 downloaded from the CCDC.
;
_cell_angle_alpha 90
_cell_angle_beta 99.569(3)
_cell_angle_gamma 90
_cell_formula_units_Z 4
_cell_length_a 10.1433(4)
_cell_length_b 18.6189(6)
_cell_length_c 14.0467(5)
_cell_measurement_reflns_used 10015
_cell_measurement_temperature 160
_cell_measurement_theta_max 33
_cell_measurement_theta_min 3
_cell_volume 2615.91(16)
_computing_cell_refinement 'CrysAlisPro, (Agilent, 2011)'
_computing_data_collection 'SuperNova, (Oxford Diffraction, 2010)'
_computing_data_reduction 'CrysAlisPro, (Agilent, 2011)'
_computing_molecular_graphics 'CAMERON (Watkin et al., 1996)'
_computing_publication_material 'CRYSTALS (Betteridge et al., 2003)'
_computing_structure_refinement 'CRYSTALS (Betteridge et al., 2003)'
_computing_structure_solution 'USER DEFINED STRUCTURE SOLUTION'
_diffrn_ambient_temperature 160
_diffrn_measured_fraction_theta_full 1.000
_diffrn_measured_fraction_theta_max 1.000
_diffrn_measurement_device Area
_diffrn_measurement_device_type 'Oxford Diffraction SuperNova'
_diffrn_measurement_method \w
_diffrn_radiation_monochromator graphite
_diffrn_radiation_type 'Mo K\a'
_diffrn_radiation_wavelength 0.71073
_diffrn_reflns_av_R_equivalents 0.036
_diffrn_reflns_limit_h_max 13
_diffrn_reflns_limit_h_min -14
_diffrn_reflns_limit_k_max 26
_diffrn_reflns_limit_k_min -26
_diffrn_reflns_limit_l_max 15
_diffrn_reflns_limit_l_min -20
_diffrn_reflns_number 33386
_diffrn_reflns_theta_full 30.505
_diffrn_reflns_theta_max 30.505
_diffrn_reflns_theta_min 2.311
_diffrn_standards_number 0
_exptl_absorpt_coefficient_mu 0.070
_exptl_absorpt_correction_T_max 1.00
_exptl_absorpt_correction_T_min 0.99
_exptl_absorpt_correction_type multi-scan
_exptl_absorpt_process_details 'CrysAlisPro, (Agilent, 2011)'
_exptl_crystal_colour colorless
_exptl_crystal_density_diffrn 1.174
_exptl_crystal_density_method 'not measured'
_exptl_crystal_description plate
_exptl_crystal_F_000 992.000
_exptl_crystal_size_max 0.482
_exptl_crystal_size_mid 0.459
_exptl_crystal_size_min 0.052
_refine_diff_density_max 0.47
_refine_diff_density_min -0.46
_refine_ls_extinction_method None
_refine_ls_goodness_of_fit_ref 1.0133
_refine_ls_hydrogen_treatment constr
_refine_ls_matrix_type full
_refine_ls_number_parameters 407
_refine_ls_number_reflns 7983
_refine_ls_number_restraints 128
_refine_ls_R_factor_all 0.0721
_refine_ls_R_factor_gt 0.0578
_refine_ls_shift/su_max 0.0004149
_refine_ls_shift/su_mean 0.0000420
_refine_ls_structure_factor_coef Fsqd
_refine_ls_weighting_details
;
 Method= Modified Sheldrick 
 w=1/[\s^2^(F^2^) + ( 0.06P)^2^ + 1.11P] 
 ,where P=(max(Fo^2^,0) + 2Fc^2^)/3 
;
_refine_ls_weighting_scheme calc
_refine_ls_wR_factor_all 0.1480
_refine_ls_wR_factor_gt 0.1365
_refine_ls_wR_factor_ref 0.1478
_reflns_limit_h_max 14
_reflns_limit_h_min -14
_reflns_limit_k_max 26
_reflns_limit_k_min 0
_reflns_limit_l_max 20
_reflns_limit_l_min 0
_reflns_number_gt 6470
_reflns_number_total 7988
_reflns_threshold_expression I>2.0\s(I)
_oxford_diffrn_Wilson_B_factor 0.00
_oxford_diffrn_Wilson_scale 0.00
_oxford_refine_ls_r_factor_ref 0.0720
_oxford_refine_ls_scale 2.50(2)
_oxford_reflns_number_all 7988
_oxford_reflns_threshold_expression_ref I>-2.0\s(I)
_cod_data_source_file c8sc00783g2.cif
_cod_data_source_block I_CCDC10
_cod_depositor_comments
;
The following automatic conversions were performed:

'_atom_sites_solution_primary' value 'Other' changed to 'other'
according to
/home/data/users/saulius/crontab/automatic-downloads/rss-feeds/RSC/lib/dictionaries/cif_core.dic
dictionary named 'cif_core.dic' version 2.4.2 from 2011-04-26.

Automatic conversion script
Id: cif_fix_values 4973 2017-02-22 13:04:09Z antanas 

 Adding full bibliography for 1549042--1549063.cif.
;
_cod_original_sg_symbol_H-M 'P 1 21/n 1 '
_cod_database_code 1549060

loop_
_symmetry_equiv_pos_as_xyz
x,y,z
-x,-y,-z
-x+1/2,y+1/2,-z+1/2
x+1/2,-y+1/2,z+1/2

loop_
_atom_site_label
_atom_site_type_symbol
_atom_site_fract_x
_atom_site_fract_y
_atom_site_fract_z
_atom_site_U_iso_or_equiv
_atom_site_occupancy
_atom_site_adp_type
_atom_site_refinement_flags_posn
_atom_site_refinement_flags_occupancy
_atom_site_disorder_assembly
_atom_site_disorder_group
N21 N 0.6606(15) 0.5583(7) 0.4775(8) 0.0559 0.210(4) Uani D P 1 2
C22 C 0.677(4) 0.5053(14) 0.5101(17) 0.0477 0.210(4) Uani D P 1 2
C24 C 0.7047(10) 0.4336(5) 0.6622(6) 0.0390 0.210(4) Uani D P 1 2
C26 C 0.6961(10) 0.3604(5) 0.6961(6) 0.0465 0.210(4) Uani D P 1 2
N27 N 0.6506(11) 0.3491(5) 0.7866(7) 0.0455 0.210(4) Uani D P 1 2
C28 C 0.6813(17) 0.2767(8) 0.7972(11) 0.0959 0.210(4) Uani D P 1 2
C29 C 0.5089(13) 0.3639(10) 0.7849(11) 0.0857 0.210(4) Uani D P 1 2
C30 C 0.715(2) 0.3887(15) 0.8674(19) 0.0481 0.210(4) Uani D P 1 2
N1 N 0.6326(4) 0.55874(19) 0.5125(2) 0.0546 0.790(4) Uani D P 1 1
C2 C 0.6708(8) 0.5016(4) 0.5281(4) 0.0417 0.790(4) Uani D P 1 1
C3 C 0.7061(4) 0.4269(2) 0.5451(3) 0.0437 0.790(4) Uani D P 1 1
C4 C 0.7441(3) 0.40951(13) 0.65435(17) 0.0416 0.790(4) Uani D P 1 1
O5 O 0.8295(4) 0.4626(2) 0.7045(3) 0.0633 0.790(4) Uani D P 1 1
C6 C 0.61474(17) 0.41074(9) 0.69535(12) 0.0277 0.790(4) Uani D P 1 1
N7 N 0.6169(2) 0.37292(11) 0.79200(14) 0.0275 0.790(4) Uani D P 1 1
C8 C 0.4900(2) 0.39409(14) 0.82751(19) 0.0452 0.790(4) Uani D P 1 1
C9 C 0.6134(3) 0.29313(12) 0.78114(19) 0.0461 0.790(4) Uani D P 1 1
C10 C 0.7354(5) 0.3957(4) 0.8666(4) 0.0366 0.790(4) Uani D P 1 1
B600 B 0.20318(12) 0.60499(7) 0.78099(9) 0.0187 1.0000 Uani . . . .
C601 C 0.14305(12) 0.65913(6) 0.85551(8) 0.0206 1.0000 Uani . . . .
C602 C 0.21663(14) 0.71501(7) 0.90569(10) 0.0309 1.0000 Uani . . . .
C603 C 0.16156(18) 0.76229(8) 0.96539(12) 0.0408 1.0000 Uani . . . .
C604 C 0.03040(18) 0.75480(8) 0.97776(10) 0.0384 1.0000 Uani . . . .
C605 C -0.04666(16) 0.70145(7) 0.92786(11) 0.0338 1.0000 Uani . . . .
C606 C 0.00888(13) 0.65505(7) 0.86749(10) 0.0265 1.0000 Uani . . . .
C607 C 0.15770(11) 0.52142(6) 0.79483(8) 0.0193 1.0000 Uani . . . .
C608 C 0.11885(12) 0.49622(7) 0.87998(9) 0.0240 1.0000 Uani . . . .
C609 C 0.09063(13) 0.42428(7) 0.89506(10) 0.0290 1.0000 Uani . . . .
C610 C 0.10141(13) 0.37375(7) 0.82464(11) 0.0307 1.0000 Uani . . . .
C611 C 0.14143(15) 0.39586(7) 0.73956(11) 0.0328 1.0000 Uani . . . .
C612 C 0.16899(13) 0.46838(7) 0.72556(9) 0.0274 1.0000 Uani . . . .
C613 C 0.36773(11) 0.60249(6) 0.80393(8) 0.0208 1.0000 Uani . . . .
C614 C 0.45246(13) 0.61114(8) 0.73577(10) 0.0293 1.0000 Uani . . . .
C615 C 0.59139(14) 0.60511(9) 0.75936(12) 0.0374 1.0000 Uani . . . .
C616 C 0.65034(13) 0.58983(8) 0.85260(12) 0.0377 1.0000 Uani . . . .
C617 C 0.57062(14) 0.57983(8) 0.92233(11) 0.0355 1.0000 Uani . . . .
C618 C 0.43263(13) 0.58590(8) 0.89761(9) 0.0281 1.0000 Uani . . . .
C619 C 0.14571(11) 0.63761(6) 0.67386(8) 0.0215 1.0000 Uani . . . .
C620 C 0.03649(13) 0.60969(8) 0.61096(10) 0.0309 1.0000 Uani . . . .
C621 C -0.01284(15) 0.64154(10) 0.52233(11) 0.0424 1.0000 Uani . . . .
C622 C 0.04556(15) 0.70317(9) 0.49339(11) 0.0396 1.0000 Uani . . . .
C623 C 0.15043(14) 0.73395(8) 0.55493(10) 0.0324 1.0000 Uani . . . .
C624 C 0.19826(13) 0.70194(7) 0.64337(9) 0.0269 1.0000 Uani . . . .
H6021 H 0.3070 0.7202 0.9002 0.0376 1.0000 Uiso R . . .
H6031 H 0.2158 0.7988 0.9991 0.0494 1.0000 Uiso R . . .
H6041 H -0.0039 0.7866 1.0187 0.0465 1.0000 Uiso R . . .
H6051 H -0.1375 0.6968 0.9330 0.0402 1.0000 Uiso R . . .
H6061 H -0.0451 0.6192 0.8334 0.0333 1.0000 Uiso R . . .
H6081 H 0.1104 0.5297 0.9296 0.0303 1.0000 Uiso R . . .
H6091 H 0.0641 0.4099 0.9539 0.0356 1.0000 Uiso R . . .
H6101 H 0.0830 0.3251 0.8350 0.0365 1.0000 Uiso R . . .
H6111 H 0.1506 0.3616 0.6899 0.0403 1.0000 Uiso R . . .
H6121 H 0.1968 0.4819 0.6667 0.0342 1.0000 Uiso R . . .
H6141 H 0.4147 0.6217 0.6715 0.0347 1.0000 Uiso R . . .
H6151 H 0.6437 0.6106 0.7097 0.0461 1.0000 Uiso R . . .
H6161 H 0.7436 0.5850 0.8693 0.0458 1.0000 Uiso R . . .
H6171 H 0.6106 0.5685 0.9874 0.0426 1.0000 Uiso R . . .
H6181 H 0.3790 0.5774 0.9454 0.0340 1.0000 Uiso R . . .
H6201 H -0.0060 0.5672 0.6294 0.0376 1.0000 Uiso R . . .
H6211 H -0.0887 0.6202 0.4828 0.0522 1.0000 Uiso R . . .
H6221 H 0.0148 0.7249 0.4323 0.0488 1.0000 Uiso R . . .
H6231 H 0.1891 0.7772 0.5366 0.0398 1.0000 Uiso R . . .
H6241 H 0.2697 0.7246 0.6844 0.0332 1.0000 Uiso R . . .
O25 O 0.8147(13) 0.4736(7) 0.7129(12) 0.0389 0.210(4) Uani D P 1 2
H241 H 0.6307 0.4694 0.6775 0.0510 0.210(4) Uiso R P 1 2
H262 H 0.7836 0.3377 0.6958 0.0540 0.210(4) Uiso R P 1 2
H261 H 0.6319 0.3354 0.6480 0.0541 0.210(4) Uiso R P 1 2
H291 H 0.4831 0.3460 0.8430 0.1229 0.210(4) Uiso R P 1 2
H293 H 0.4920 0.4131 0.7755 0.1230 0.210(4) Uiso R P 1 2
H292 H 0.4574 0.3363 0.7311 0.1227 0.210(4) Uiso R P 1 2
H31 H 0.7891 0.4190 0.5172 0.0529 0.790(4) Uiso R P 1 1
H32 H 0.6365 0.3973 0.5134 0.0514 0.790(4) Uiso R P 1 1
H41 H 0.7859 0.3587 0.6619 0.0489 0.790(4) Uiso R P 1 1
H61 H 0.5892 0.4599 0.7045 0.0337 0.790(4) Uiso R P 1 1
H62 H 0.5435 0.3900 0.6506 0.0351 0.790(4) Uiso R P 1 1
H81 H 0.4868 0.3678 0.8864 0.0687 0.790(4) Uiso R P 1 1
H82 H 0.4911 0.4464 0.8379 0.0691 0.790(4) Uiso R P 1 1
H83 H 0.4138 0.3814 0.7786 0.0679 0.790(4) Uiso R P 1 1
H91 H 0.6170 0.2710 0.8430 0.0672 0.790(4) Uiso R P 1 1
H92 H 0.6976 0.2799 0.7544 0.0695 0.790(4) Uiso R P 1 1
H93 H 0.5317 0.2791 0.7376 0.0695 0.790(4) Uiso R P 1 1
H103 H 0.7223 0.3722 0.9286 0.0543 0.790(4) Uiso R P 1 1
H101 H 0.7365 0.4463 0.8731 0.0538 0.790(4) Uiso R P 1 1
H102 H 0.8174 0.3756 0.8489 0.0539 0.790(4) Uiso R P 1 1
H281 H 0.6549 0.2545 0.7336 0.1400 0.210(4) Uiso R P 1 2
H283 H 0.6558 0.2568 0.8452 0.1397 0.210(4) Uiso R P 1 2
H282 H 0.7851 0.2764 0.8041 0.1399 0.210(4) Uiso R P 1 2
H301 H 0.7127 0.3691 0.9214 0.0648 0.210(4) Uiso R P 1 2
H303 H 0.8001 0.4043 0.8510 0.0649 0.210(4) Uiso R P 1 2
H302 H 0.6601 0.4373 0.8608 0.0650 0.210(4) Uiso R P 1 2
C23 C 0.7468(17) 0.4380(10) 0.5570(13) 0.0473 0.210(4) Uani D P 1 2
H232 H 0.8438 0.4428 0.5662 0.0649 0.210(4) Uiso R P 1 2
H231 H 0.7171 0.3964 0.5214 0.0648 0.210(4) Uiso R P 1 2
H51 H 0.8999 0.4673 0.6799 0.0798 0.790(4) Uiso DR P 1 1
H251 H 0.8872 0.4541 0.7337 0.0799 0.210(4) Uiso DR P 1 2

loop_
_atom_site_aniso_label
_atom_site_aniso_U_11
_atom_site_aniso_U_22
_atom_site_aniso_U_33
_atom_site_aniso_U_23
_atom_site_aniso_U_13
_atom_site_aniso_U_12
N21 0.074(7) 0.040(4) 0.050(6) 0.004(4) 0.002(5) 0.008(4)
C22 0.070(7) 0.037(6) 0.037(7) -0.006(5) 0.010(6) 0.006(5)
C24 0.048(4) 0.040(4) 0.030(3) -0.008(3) 0.010(3) -0.003(3)
C26 0.059(4) 0.050(4) 0.032(3) -0.008(3) 0.013(3) -0.015(3)
N27 0.053(4) 0.045(4) 0.040(3) -0.014(3) 0.013(3) -0.007(3)
C28 0.113(8) 0.070(6) 0.084(7) -0.041(5) -0.044(6) 0.029(6)
C29 0.066(6) 0.125(8) 0.072(6) -0.006(6) 0.030(5) 0.006(6)
C30 0.066(9) 0.035(5) 0.049(6) -0.010(4) 0.026(6) -0.025(6)
N1 0.0633(17) 0.0416(12) 0.0577(18) 0.0206(14) 0.0065(13) -0.0014(11)
C2 0.0541(16) 0.0400(14) 0.0313(19) 0.0135(14) 0.0081(15) -0.0005(12)
C3 0.070(2) 0.0343(15) 0.0320(16) 0.0067(12) 0.0229(15) 0.0072(14)
C4 0.0515(13) 0.0387(11) 0.0403(11) 0.0149(9) 0.0240(10) 0.0225(10)
O5 0.0281(11) 0.094(3) 0.068(2) 0.0429(19) 0.0072(11) -0.0014(13)
C6 0.0297(8) 0.0281(8) 0.0240(7) 0.0063(6) 0.0006(6) -0.0025(6)
N7 0.0312(9) 0.0281(9) 0.0238(7) -0.0007(7) 0.0066(6) -0.0078(7)
C8 0.0351(10) 0.0517(13) 0.0509(13) -0.0009(10) 0.0136(9) -0.0030(9)
C9 0.0603(15) 0.0309(11) 0.0483(13) -0.0059(9) 0.0127(11) -0.0017(10)
C10 0.0330(13) 0.049(2) 0.0258(12) 0.0010(13) -0.0014(11) -0.0114(14)
B600 0.0175(5) 0.0214(5) 0.0177(5) 0.0004(4) 0.0047(4) -0.0032(4)
C601 0.0244(5) 0.0187(5) 0.0196(5) 0.0030(4) 0.0059(4) -0.0012(4)
C602 0.0322(7) 0.0246(6) 0.0350(7) -0.0049(5) 0.0032(5) -0.0022(5)
C603 0.0549(10) 0.0269(7) 0.0381(8) -0.0103(6) 0.0002(7) 0.0041(6)
C604 0.0611(10) 0.0274(6) 0.0292(7) 0.0013(5) 0.0148(6) 0.0175(6)
C605 0.0412(8) 0.0275(6) 0.0383(7) 0.0092(5) 0.0231(6) 0.0102(6)
C606 0.0287(6) 0.0215(5) 0.0323(6) 0.0028(5) 0.0138(5) 0.0002(5)
C607 0.0158(5) 0.0210(5) 0.0204(5) 0.0006(4) 0.0010(4) -0.0006(4)
C608 0.0276(6) 0.0226(5) 0.0216(5) 0.0023(4) 0.0033(4) -0.0008(4)
C609 0.0299(6) 0.0259(6) 0.0309(6) 0.0107(5) 0.0036(5) 0.0001(5)
C610 0.0274(6) 0.0197(5) 0.0429(7) 0.0046(5) -0.0005(5) -0.0001(5)
C611 0.0363(7) 0.0240(6) 0.0370(7) -0.0074(5) 0.0029(6) 0.0006(5)
C612 0.0305(6) 0.0263(6) 0.0262(6) -0.0035(5) 0.0072(5) -0.0016(5)
C613 0.0191(5) 0.0218(5) 0.0219(5) -0.0030(4) 0.0048(4) -0.0031(4)
C614 0.0254(6) 0.0366(7) 0.0275(6) 0.0000(5) 0.0093(5) -0.0038(5)
C615 0.0251(6) 0.0427(8) 0.0485(8) -0.0029(7) 0.0177(6) -0.0059(6)
C616 0.0172(6) 0.0405(8) 0.0547(9) -0.0067(7) 0.0036(6) -0.0032(5)
C617 0.0251(6) 0.0434(8) 0.0352(7) -0.0040(6) -0.0037(5) 0.0013(6)
C618 0.0225(6) 0.0372(7) 0.0246(6) -0.0013(5) 0.0043(4) 0.0005(5)
C619 0.0192(5) 0.0256(5) 0.0205(5) 0.0021(4) 0.0059(4) 0.0000(4)
C620 0.0230(6) 0.0406(7) 0.0279(6) 0.0068(5) 0.0009(5) -0.0057(5)
C621 0.0279(7) 0.0621(10) 0.0330(7) 0.0108(7) -0.0071(6) -0.0018(7)
C622 0.0323(7) 0.0558(9) 0.0302(7) 0.0185(7) 0.0040(6) 0.0130(7)
C623 0.0346(7) 0.0321(7) 0.0333(7) 0.0130(5) 0.0142(5) 0.0088(5)
C624 0.0288(6) 0.0266(6) 0.0261(6) 0.0040(5) 0.0071(5) -0.0012(5)
O25 0.033(5) 0.028(3) 0.055(5) -0.008(3) 0.005(4) -0.017(3)
C23 0.066(7) 0.043(5) 0.033(4) -0.010(4) 0.009(5) 0.005(5)

loop_
_atom_type_symbol
_atom_type_scat_dispersion_real
_atom_type_scat_dispersion_imag
_atom_type_scat_Cromer_Mann_a1
_atom_type_scat_Cromer_Mann_b1
_atom_type_scat_Cromer_Mann_a2
_atom_type_scat_Cromer_Mann_b2
_atom_type_scat_Cromer_Mann_a3
_atom_type_scat_Cromer_Mann_b3
_atom_type_scat_Cromer_Mann_a4
_atom_type_scat_Cromer_Mann_b4
_atom_type_scat_Cromer_Mann_c
_atom_type_scat_source
C 0.0033 0.0016 2.3100 20.8439 1.0200 10.2075 1.5886 0.5687 0.8650 51.6512 0.2156 'International Tables Vol C 4.2.6.8 and 6.1.1.4'
H 0.0000 0.0000 0.4930 10.5109 0.3229 26.1257 0.1402 3.1424 0.0408 57.7998 0.0030 'International Tables Vol C 4.2.6.8 and 6.1.1.4'
B 0.0013 0.0007 2.0545 23.2185 1.3326 1.0210 1.0979 60.3498 0.7068 0.1403 -0.1932 'International Tables Vol C 4.2.6.8 and 6.1.1.4'
N 0.0061 0.0033 12.2126 0.0057 3.1322 9.8933 2.0125 28.9975 1.1663 0.5826 -11.5290 'International Tables Vol C 4.2.6.8 and 6.1.1.4'
O 0.0106 0.0060 3.0485 13.2771 2.2868 5.7011 1.5463 0.3239 0.8670 32.9089 0.2508 'International Tables Vol C 4.2.6.8 and 6.1.1.4'

loop_
_geom_angle_atom_site_label_1
_geom_angle_atom_site_label_2
_geom_angle_atom_site_label_3
_geom_angle
_geom_angle_publ_flag
N21 C22 C23 162(3) yes
C26 C24 O25 114.2(9) yes
C26 C24 H241 116.4 no
O25 C24 H241 95.4 no
C26 C24 C23 112.8(9) yes
O25 C24 C23 97.3(10) yes
H241 C24 C23 117.7 no
C24 C26 N27 118.2(8) yes
C24 C26 H262 107.4 no
N27 C26 H262 111.3 no
C24 C26 H261 106.9 no
N27 C26 H261 105.5 no
H262 C26 H261 107.0 no
C26 N27 C28 97.9(10) yes
C26 N27 C29 114.7(10) yes
C28 N27 C29 112.9(12) yes
C26 N27 C30 117.2(14) yes
C28 N27 C30 110.7(14) yes
C29 N27 C30 103.7(14) yes
N27 C28 H281 106.7 no
N27 C28 H283 114.7 no
H281 C28 H283 118.0 no
N27 C28 H282 102.7 no
H281 C28 H282 101.6 no
H283 C28 H282 111.3 no
N27 C29 H291 109.1 no
N27 C29 H293 110.1 no
H291 C29 H293 113.0 no
N27 C29 H292 107.9 no
H291 C29 H292 106.6 no
H293 C29 H292 109.9 no
N27 C30 H301 114.5 no
N27 C30 H303 106.0 no
H301 C30 H303 120.0 no
N27 C30 H302 102.0 no
H301 C30 H302 110.6 no
H303 C30 H302 101.5 no
N1 C2 C3 174.5(7) yes
C2 C3 C4 112.2(4) yes
C2 C3 H31 106.2 no
C4 C3 H31 105.7 no
C2 C3 H32 109.7 no
C4 C3 H32 112.8 no
H31 C3 H32 110.0 no
C3 C4 O5 112.0(3) yes
C3 C4 C6 106.4(2) yes
O5 C4 C6 107.2(3) yes
C3 C4 H41 108.8 no
O5 C4 H41 112.3 no
C6 C4 H41 109.9 no
C4 O5 H51 110.9 no
C4 C6 N7 116.43(15) yes
C4 C6 H61 109.4 no
N7 C6 H61 106.5 no
C4 C6 H62 110.5 no
N7 C6 H62 107.1 no
H61 C6 H62 106.3 no
C6 N7 C8 106.68(17) yes
C6 N7 C9 111.81(18) yes
C8 N7 C9 106.66(18) yes
C6 N7 C10 112.2(3) yes
C8 N7 C10 108.7(3) yes
C9 N7 C10 110.5(3) yes
N7 C8 H81 107.6 no
N7 C8 H82 108.5 no
H81 C8 H82 112.0 no
N7 C8 H83 108.9 no
H81 C8 H83 110.2 no
H82 C8 H83 109.4 no
N7 C9 H91 109.8 no
N7 C9 H92 105.7 no
H91 C9 H92 108.8 no
N7 C9 H93 109.4 no
H91 C9 H93 110.6 no
H92 C9 H93 112.3 no
N7 C10 H103 105.9 no
N7 C10 H101 109.9 no
H103 C10 H101 110.6 no
N7 C10 H102 109.0 no
H103 C10 H102 107.1 no
H101 C10 H102 114.0 no
C601 B600 C607 111.37(9) yes
C601 B600 C613 111.37(9) yes
C607 B600 C613 104.20(9) yes
C601 B600 C619 104.18(9) yes
C607 B600 C619 113.32(9) yes
C613 B600 C619 112.62(9) yes
B600 C601 C602 123.61(11) yes
B600 C601 C606 120.97(10) yes
C602 C601 C606 115.27(11) yes
C601 C602 C603 122.56(14) yes
C601 C602 H6021 118.8 no
C603 C602 H6021 118.6 no
C602 C603 C604 120.25(14) yes
C602 C603 H6031 119.6 no
C604 C603 H6031 120.1 no
C603 C604 C605 119.08(13) yes
C603 C604 H6041 118.8 no
C605 C604 H6041 122.1 no
C604 C605 C606 120.19(14) yes
C604 C605 H6051 120.4 no
C606 C605 H6051 119.4 no
C601 C606 C605 122.59(13) yes
C601 C606 H6061 118.1 no
C605 C606 H6061 119.3 no
B600 C607 C608 122.84(10) yes
B600 C607 C612 121.80(10) yes
C608 C607 C612 115.02(11) yes
C607 C608 C609 123.08(12) yes
C607 C608 H6081 118.6 no
C609 C608 H6081 118.3 no
C608 C609 C610 120.18(12) yes
C608 C609 H6091 119.9 no
C610 C609 H6091 119.9 no
C609 C610 C611 118.94(12) yes
C609 C610 H6101 120.2 no
C611 C610 H6101 120.8 no
C610 C611 C612 120.08(12) yes
C610 C611 H6111 120.4 no
C612 C611 H6111 119.5 no
C607 C612 C611 122.68(12) yes
C607 C612 H6121 119.1 no
C611 C612 H6121 118.2 no
B600 C613 C614 125.52(11) yes
B600 C613 C618 119.43(10) yes
C614 C613 C618 114.91(11) yes
C613 C614 C615 122.60(13) yes
C613 C614 H6141 118.9 no
C615 C614 H6141 118.5 no
C614 C615 C616 120.25(13) yes
C614 C615 H6151 118.8 no
C616 C615 H6151 121.0 no
C615 C616 C617 119.30(13) yes
C615 C616 H6161 121.1 no
C617 C616 H6161 119.5 no
C616 C617 C618 119.70(14) yes
C616 C617 H6171 120.0 no
C618 C617 H6171 120.3 no
C613 C618 C617 123.22(13) yes
C613 C618 H6181 117.8 no
C617 C618 H6181 119.0 no
B600 C619 C620 124.52(11) yes
B600 C619 C624 120.05(10) yes
C620 C619 C624 115.15(11) yes
C619 C620 C621 122.36(13) yes
C619 C620 H6201 118.8 no
C621 C620 H6201 118.8 no
C620 C621 C622 120.51(14) yes
C620 C621 H6211 118.4 no
C622 C621 H6211 121.1 no
C621 C622 C623 118.95(13) yes
C621 C622 H6221 121.7 no
C623 C622 H6221 119.4 no
C622 C623 C624 120.00(13) yes
C622 C623 H6231 119.5 no
C624 C623 H6231 120.5 no
C619 C624 C623 122.92(13) yes
C619 C624 H6241 119.0 no
C623 C624 H6241 118.1 no
C24 O25 H251 121.6 no
C22 C23 C24 105.2(15) yes
C22 C23 H232 111.4 no
C24 C23 H232 107.4 no
C22 C23 H231 111.1 no
C24 C23 H231 109.6 no
H232 C23 H231 111.9 no

loop_
_geom_bond_atom_site_label_1
_geom_bond_atom_site_label_2
_geom_bond_distance
_geom_bond_publ_flag
N21 C22 1.09(3) yes
C22 C23 1.53(3) yes
C24 C26 1.453(13) yes
C24 O25 1.429(5) yes
C24 H241 1.051 no
C24 C23 1.61(2) yes
C26 N27 1.438(12) yes
C26 H262 0.983 no
C26 H261 0.975 no
N27 C28 1.387(16) yes
N27 C29 1.460(15) yes
N27 C30 1.42(3) yes
C28 H281 0.981 no
C28 H283 0.846 no
C28 H282 1.041 no
C29 H291 0.958 no
C29 H293 0.936 no
C29 H292 0.988 no
C30 H301 0.847 no
C30 H303 0.972 no
C30 H302 1.060 no
N1 C2 1.142(7) yes
C2 C3 1.445(8) yes
C3 C4 1.553(5) yes
C3 H31 0.997 no
C3 H32 0.946 no
C4 O5 1.421(3) yes
C4 C6 1.519(3) yes
C4 H41 1.035 no
O5 H51 0.847 no
C6 N7 1.526(2) yes
C6 H61 0.966 no
C6 H62 0.957 no
N7 C8 1.508(3) yes
N7 C9 1.493(3) yes
N7 C10 1.518(5) yes
C8 H81 0.967 no
C8 H82 0.985 no
C8 H83 0.974 no
C9 H91 0.957 no
C9 H92 1.019 no
C9 H93 0.980 no
C10 H103 1.002 no
C10 H101 0.946 no
C10 H102 0.981 no
B600 C601 1.6421(17) yes
B600 C607 1.6436(17) yes
B600 C613 1.6471(17) yes
B600 C619 1.6375(17) yes
C601 C602 1.4006(17) yes
C601 C606 1.4008(17) yes
C602 C603 1.395(2) yes
C602 H6021 0.937 no
C603 C604 1.377(2) yes
C603 H6031 0.950 no
C604 C605 1.381(2) yes
C604 H6041 0.932 no
C605 C606 1.3935(18) yes
C605 H6051 0.940 no
C606 H6061 0.943 no
C607 C608 1.4010(16) yes
C607 C612 1.4043(17) yes
C608 C609 1.3932(17) yes
C608 H6081 0.950 no
C609 C610 1.383(2) yes
C609 H6091 0.949 no
C610 C611 1.387(2) yes
C610 H6101 0.940 no
C611 C612 1.3995(18) yes
C611 H6111 0.960 no
C612 H6121 0.951 no
C613 C614 1.3982(17) yes
C613 C618 1.4044(17) yes
C614 C615 1.3975(19) yes
C614 H6141 0.941 no
C615 C616 1.376(2) yes
C615 H6151 0.950 no
C616 C617 1.383(2) yes
C616 H6161 0.940 no
C617 C618 1.3895(18) yes
C617 H6171 0.959 no
C618 H6181 0.945 no
C619 C620 1.3975(17) yes
C619 C624 1.4063(17) yes
C620 C621 1.3946(19) yes
C620 H6201 0.957 no
C621 C622 1.383(2) yes
C621 H6211 0.957 no
C622 C623 1.379(2) yes
C622 H6221 0.953 no
C623 C624 1.3906(18) yes
C623 H6231 0.950 no
C624 H6241 0.947 no
O25 H251 0.828 no
C23 H232 0.975 no
C23 H231 0.944 no

loop_
_geom_hbond_atom_site_label_D
_geom_hbond_atom_site_label_H
_geom_hbond_atom_site_label_A
_geom_hbond_site_symmetry_A
_geom_hbond_angle_DHA
_geom_hbond_distance_DH
_geom_hbond_distance_HA
_geom_hbond_distance_DA
_geom_hbond_publ_flag
C6 H241 C22 . 121 1.14 2.56 3.289(7) yes
C6 H241 C2 . 121 1.14 2.28 3.024(7) yes
C8 H293 C6 . 132 0.81 1.81 2.434(7) yes
C28 H281 C605 3_546 170 0.98 2.55 3.520(7) yes
C9 H281 C605 3_546 129 1.11 2.55 3.366(7) yes
C30 H303 O5 . 126 0.97 2.39 3.059(7) yes
C10 H303 O5 . 126 0.74 2.39 2.894(7) yes
C30 H303 O25 . 123 0.97 2.36 2.992(7) yes
C10 H303 O25 . 123 0.74 2.36 2.827(7) yes
